data_7150177
loop_
_publ_author_name
'Amendola, Valeria'
'Boiocchi, Massimo'
'Esteban-G\'omez, David'
'Fabbrizzi, Luigi'
'Monzani, Enrico'

_publ_section_title
;
 Chiral receptors for phosphate ions.
;
_journal_issue 14
_journal_name_full 'Organic &amp; biomolecular chemistry'
_journal_page_first 2632
_journal_page_last 2639
_journal_paper_doi 10.1039/b504931h
_journal_volume 3
_journal_year 2005
_chemical_absolute_configuration ad
_chemical_formula_moiety 'C20 H22 N6 O6, 2(C16 H36 N), 2(H2 O4 P), C2 H3 N'
_chemical_formula_sum 'C54 H101 N9 O14 P2'
_chemical_formula_weight 1162.38
_chemical_name_systematic
;
bis-tetrabutylammonium bis-dihydrogenphosphate
1-(4-nitrophenyl)-3-{2-[3-(4-nitrophenyl)ureido]-cyclohexyl}-urea
acetonitrile
;
_space_group_IT_number 19
_symmetry_cell_setting orthorhombic
_symmetry_Int_Tables_number 19
_symmetry_space_group_name_Hall 'P 2ac 2ab'
_symmetry_space_group_name_H-M 'P 21 21 21'
_atom_sites_solution_hydrogens geom
_atom_sites_solution_primary direct
_atom_sites_solution_secondary difmap
_audit_creation_method SHELXL-97
_cell_angle_alpha 90.00
_cell_angle_beta 90.00
_cell_angle_gamma 90.00
_cell_formula_units_Z 4
_cell_length_a 17.059(3)
_cell_length_b 19.498(5)
_cell_length_c 19.657(3)
_cell_measurement_reflns_used 25
_cell_measurement_temperature 293(2)
_cell_measurement_theta_max 12
_cell_measurement_theta_min 7
_cell_volume 6538(2)
_computing_cell_refinement 'CAD4 Express (Enraf Nonius, 1994)'
_computing_data_collection 'CAD4 Express (Enraf Nonius, 1994)'
_computing_data_reduction 'XCAD4 (Harms & Wocadlo, 1995)'
_computing_molecular_graphics 'Ortep-3 for Windows (Farrugia, 1997)'
_computing_publication_material 'WinGX publication routines (Farrugia, 1999)'
_computing_structure_refinement 'SHELXL-97 (Sheldrick, 1997)'
_computing_structure_solution 'SIR-97 (Altomare et al.,1999)'
_diffrn_ambient_temperature 293(2)
_diffrn_measured_fraction_theta_full 0.993
_diffrn_measured_fraction_theta_max 0.993
_diffrn_measurement_device_type 'Enraf-Nonius CAD4'
_diffrn_measurement_method 'omega scans'
_diffrn_radiation_monochromator graphite
_diffrn_radiation_source 'fine-focus sealed tube'
_diffrn_radiation_type MoK\a
_diffrn_radiation_wavelength 0.71073
_diffrn_reflns_av_R_equivalents 0.0456
_diffrn_reflns_av_sigmaI/netI 0.0837
_diffrn_reflns_limit_h_max 20
_diffrn_reflns_limit_h_min -12
_diffrn_reflns_limit_k_max 23
_diffrn_reflns_limit_k_min -14
_diffrn_reflns_limit_l_max 23
_diffrn_reflns_limit_l_min -14
_diffrn_reflns_number 8008
_diffrn_reflns_theta_full 25.28
_diffrn_reflns_theta_max 25.28
_diffrn_reflns_theta_min 1.47
_diffrn_standards_decay_% 5
_diffrn_standards_interval_time 200
_diffrn_standards_number 3
_exptl_absorpt_coefficient_mu 0.131
_exptl_absorpt_correction_T_max 0.943
_exptl_absorpt_correction_T_min 0.919
_exptl_absorpt_correction_type psi-scan
_exptl_absorpt_process_details
;
North A.C.T., Phillips D.C. & Mathews F.S. (1968) Acta. Cryst. A24, 351
Number of psi-scan sets used was 4
;
_exptl_crystal_colour 'pale yellow'
_exptl_crystal_density_diffrn 1.181
_exptl_crystal_density_method 'not measured'
_exptl_crystal_description prism
_exptl_crystal_F_000 2520
_exptl_crystal_size_max 0.68
_exptl_crystal_size_mid 0.5
_exptl_crystal_size_min 0.45
_refine_diff_density_max 0.299
_refine_diff_density_min -0.317
_refine_diff_density_rms 0.045
_refine_ls_abs_structure_details 'Flack H D (1983), Acta Cryst. A39, 876-881'
_refine_ls_abs_structure_Flack 0.2(3)
_refine_ls_extinction_method none
_refine_ls_goodness_of_fit_ref 1.018
_refine_ls_hydrogen_treatment mixed
_refine_ls_matrix_type full
_refine_ls_number_parameters 713
_refine_ls_number_reflns 7590
_refine_ls_number_restraints 16
_refine_ls_restrained_S_all 1.025
_refine_ls_R_factor_all 0.1662
_refine_ls_R_factor_gt 0.0771
_refine_ls_shift/su_max 0.008
_refine_ls_shift/su_mean 0.001
_refine_ls_structure_factor_coef Fsqd
_refine_ls_weighting_details 'calc w=1/[\s^2^(Fo^2^)+(0.1121P)^2^+1.9639P] where P=(Fo^2^+2Fc^2^)/3'
_refine_ls_weighting_scheme calc
_refine_ls_wR_factor_gt 0.1864
_refine_ls_wR_factor_ref 0.2367
_reflns_number_gt 3662
_reflns_number_total 7590
_reflns_threshold_expression >2sigma(I)
_cod_data_source_file b504931h.txt
_cod_data_source_block rr_h2po4
_cod_database_code 7150177

loop_
_symmetry_equiv_pos_as_xyz
'x, y, z'
'-x+1/2, -y, z+1/2'
'x+1/2, -y+1/2, -z'
'-x, y+1/2, -z+1/2'

loop_
_atom_site_label
_atom_site_type_symbol
_atom_site_fract_x
_atom_site_fract_y
_atom_site_fract_z
_atom_site_U_iso_or_equiv
_atom_site_adp_type
_atom_site_occupancy
_atom_site_symmetry_multiplicity
_atom_site_calc_flag
_atom_site_refinement_flags
_atom_site_disorder_assembly
_atom_site_disorder_group
C1 C 0.3364(5) 0.0998(5) 0.8111(5) 0.072(3) Uani 1 1 d . . .
H1 H 0.3175 0.0532 0.8021 0.087 Uiso 1 1 calc R . .
C2 C 0.3801(6) 0.1270(6) 0.7488(6) 0.100(4) Uani 1 1 d . . .
H2A H 0.4232 0.0962 0.7383 0.120 Uiso 1 1 calc R . .
H2B H 0.4021 0.1716 0.7594 0.120 Uiso 1 1 calc R . .
C3 C 0.3267(8) 0.1336(7) 0.6855(5) 0.117(4) Uani 1 1 d . . .
H3A H 0.3557 0.1548 0.6487 0.140 Uiso 1 1 calc R . .
H3B H 0.3104 0.0883 0.6707 0.140 Uiso 1 1 calc R . .
C4 C 0.2565(8) 0.1755(7) 0.7016(6) 0.116(4) Uani 1 1 d . . .
H4A H 0.2211 0.1745 0.6630 0.139 Uiso 1 1 calc R . .
H4B H 0.2725 0.2227 0.7085 0.139 Uiso 1 1 calc R . .
C5 C 0.2141(6) 0.1511(6) 0.7631(6) 0.100(4) Uani 1 1 d . . .
H5A H 0.1922 0.1061 0.7540 0.120 Uiso 1 1 calc R . .
H5B H 0.1708 0.1820 0.7725 0.120 Uiso 1 1 calc R . .
C6 C 0.2668(5) 0.1470(5) 0.8259(5) 0.071(3) Uani 1 1 d . . .
H6 H 0.2882 0.1930 0.8332 0.085 Uiso 1 1 calc R . .
C7 C 0.4323(6) 0.0430(6) 0.8809(6) 0.071(3) Uani 1 1 d . . .
C8 C 0.5246(6) 0.0005(5) 0.9690(6) 0.078(3) Uani 1 1 d . . .
C9 C 0.5293(7) -0.0670(5) 0.9450(7) 0.106(4) Uani 1 1 d . . .
H9 H 0.5054 -0.0785 0.9040 0.127 Uiso 1 1 calc R . .
C10 C 0.5694(8) -0.1173(7) 0.9815(9) 0.119(5) Uani 1 1 d . . .
H10 H 0.5718 -0.1624 0.9663 0.143 Uiso 1 1 calc R . .
C11 C 0.6047(8) -0.0978(7) 1.0398(9) 0.107(4) Uani 1 1 d . . .
C12 C 0.6024(7) -0.0325(8) 1.0663(7) 0.104(4) Uani 1 1 d . . .
H12 H 0.6267 -0.0221 1.1074 0.125 Uiso 1 1 calc R . .
C13 C 0.5635(6) 0.0165(6) 1.0303(6) 0.088(3) Uani 1 1 d . . .
H13 H 0.5626 0.0613 1.0464 0.105 Uiso 1 1 calc R . .
C14 C 0.1861(6) 0.0688(5) 0.8966(6) 0.075(3) Uani 1 1 d . . .
C15 C 0.1046(5) 0.0102(6) 0.9841(6) 0.075(3) Uani 1 1 d . . .
C16 C 0.0964(7) -0.0518(6) 0.9526(7) 0.108(4) Uani 1 1 d . . .
H16 H 0.1163 -0.0585 0.9091 0.129 Uiso 1 1 calc R . .
C17 C 0.0592(8) -0.1030(7) 0.9849(9) 0.120(4) Uani 1 1 d . . .
H17 H 0.0552 -0.1452 0.9632 0.144 Uiso 1 1 calc R . .
C18 C 0.0271(7) -0.0959(8) 1.0482(8) 0.100(4) Uani 1 1 d . . .
C19 C 0.0310(8) -0.0324(8) 1.0773(6) 0.104(4) Uani 1 1 d . . .
H19 H 0.0079 -0.0252 1.1195 0.125 Uiso 1 1 calc R . .
C20 C 0.0681(6) 0.0204(6) 1.0459(6) 0.083(3) Uani 1 1 d . . .
H20 H 0.0690 0.0635 1.0661 0.100 Uiso 1 1 calc R . .
C21 C 0.2614(9) 0.4207(8) 0.1353(9) 0.145(5) Uani 1 1 d . . .
H21A H 0.2148 0.4307 0.1088 0.174 Uiso 1 1 calc R . .
H21B H 0.2727 0.3723 0.1297 0.174 Uiso 1 1 calc R . .
C22 C 0.2430(10) 0.4325(11) 0.2060(11) 0.198(9) Uani 1 1 d . . .
H22A H 0.2280 0.4802 0.2117 0.238 Uiso 1 1 calc R . .
H22B H 0.2898 0.4248 0.2329 0.238 Uiso 1 1 calc R . .
C23 C 0.1759(16) 0.3861(10) 0.2340(11) 0.227(10) Uani 1 1 d D . .
H23A H 0.1797 0.3398 0.2163 0.273 Uiso 1 1 calc R . .
H23B H 0.1763 0.3847 0.2833 0.273 Uiso 1 1 calc R . .
C24 C 0.1077(11) 0.4206(17) 0.2087(11) 0.285(15) Uani 1 1 d D . .
H24A H 0.0617 0.3956 0.2218 0.428 Uiso 1 1 calc R . .
H24B H 0.1104 0.4232 0.1600 0.428 Uiso 1 1 calc R . .
H24C H 0.1055 0.4660 0.2274 0.428 Uiso 1 1 calc R . .
C25 C 0.3052(12) 0.5361(8) 0.1047(9) 0.195(9) Uani 1 1 d . . .
H25A H 0.2521 0.5387 0.0873 0.234 Uiso 1 1 calc R . .
H25B H 0.3031 0.5511 0.1517 0.234 Uiso 1 1 calc R . .
C26 C 0.3480(18) 0.5842(13) 0.0700(15) 0.292(14) Uani 1 1 d . . .
H26A H 0.3598 0.5643 0.0260 0.351 Uiso 1 1 calc R . .
H26B H 0.3975 0.5883 0.0939 0.351 Uiso 1 1 calc R . .
C27 C 0.3197(19) 0.6583(11) 0.0561(19) 0.33(2) Uani 1 1 d D . .
H27A H 0.3630 0.6903 0.0609 0.395 Uiso 1 1 calc R . .
H27B H 0.2993 0.6620 0.0102 0.395 Uiso 1 1 calc R . .
C28 C 0.259(2) 0.6737(17) 0.1052(17) 0.41(3) Uani 1 1 d D . .
H28A H 0.2335 0.7159 0.0931 0.618 Uiso 1 1 calc R . .
H28B H 0.2816 0.6779 0.1497 0.618 Uiso 1 1 calc R . .
H28C H 0.2209 0.6373 0.1055 0.618 Uiso 1 1 calc R . .
C29 C 0.3448(13) 0.4370(9) 0.0341(12) 0.200(10) Uani 1 1 d D . .
H29A H 0.3913 0.4626 0.0213 0.240 Uiso 1 1 calc R . .
H29B H 0.3617 0.3898 0.0389 0.240 Uiso 1 1 calc R . .
C30 C 0.2976(13) 0.4372(11) -0.0249(16) 0.230(12) Uani 1 1 d D . .
H30A H 0.2751 0.4827 -0.0295 0.276 Uiso 1 1 calc R . .
H30B H 0.2545 0.4057 -0.0173 0.276 Uiso 1 1 calc R . .
C31 C 0.3337(15) 0.4194(11) -0.0898(12) 0.209(11) Uani 1 1 d D . .
H31A H 0.3848 0.4408 -0.0938 0.250 Uiso 1 1 calc R . .
H31B H 0.3401 0.3701 -0.0934 0.250 Uiso 1 1 calc R . .
C32 C 0.2827(17) 0.444(2) -0.1415(15) 0.42(3) Uani 1 1 d D . .
H32A H 0.3009 0.4282 -0.1850 0.636 Uiso 1 1 calc R . .
H32B H 0.2819 0.4930 -0.1408 0.636 Uiso 1 1 calc R . .
H32C H 0.2307 0.4266 -0.1336 0.636 Uiso 1 1 calc R . .
C33 C 0.4006(12) 0.4574(13) 0.1524(12) 0.197(8) Uani 1 1 d D . .
H33A H 0.4386 0.4898 0.1345 0.236 Uiso 1 1 calc R . .
H33B H 0.3851 0.4740 0.1969 0.236 Uiso 1 1 calc R . .
C34 C 0.439(2) 0.3946(12) 0.1617(16) 0.31(2) Uani 1 1 d D . .
H34A H 0.4574 0.3769 0.1184 0.373 Uiso 1 1 calc R . .
H34B H 0.4039 0.3613 0.1818 0.373 Uiso 1 1 calc R . .
C35 C 0.5086(9) 0.4075(12) 0.2088(13) 0.197(10) Uani 1 1 d D . .
H35A H 0.5358 0.3640 0.2116 0.236 Uiso 1 1 calc R . .
H35B H 0.5430 0.4379 0.1837 0.236 Uiso 1 1 calc R . .
C36 C 0.5080(16) 0.4339(14) 0.2773(12) 0.276(15) Uani 1 1 d D . .
H36A H 0.5604 0.4333 0.2953 0.414 Uiso 1 1 calc R . .
H36B H 0.4748 0.4058 0.3052 0.414 Uiso 1 1 calc R . .
H36C H 0.4886 0.4801 0.2772 0.414 Uiso 1 1 calc R . .
C37 C 0.2522(8) 0.9145(5) 0.7290(6) 0.102(4) Uani 1 1 d . . .
H37A H 0.2969 0.9452 0.7271 0.122 Uiso 1 1 calc R . .
H37B H 0.2116 0.9372 0.7553 0.122 Uiso 1 1 calc R . .
C38 C 0.2218(8) 0.9037(6) 0.6568(6) 0.107(4) Uani 1 1 d . . .
H38A H 0.2615 0.8800 0.6304 0.128 Uiso 1 1 calc R . .
H38B H 0.1756 0.8747 0.6584 0.128 Uiso 1 1 calc R . .
C39 C 0.2026(9) 0.9659(7) 0.6240(7) 0.130(5) Uani 1 1 d . . .
H39A H 0.2500 0.9926 0.6177 0.156 Uiso 1 1 calc R . .
H39B H 0.1677 0.9920 0.6531 0.156 Uiso 1 1 calc R . .
C40 C 0.1646(9) 0.9558(8) 0.5573(8) 0.152(6) Uani 1 1 d . . .
H40A H 0.1520 0.9996 0.5379 0.228 Uiso 1 1 calc R . .
H40B H 0.1175 0.9295 0.5631 0.228 Uiso 1 1 calc R . .
H40C H 0.1998 0.9317 0.5276 0.228 Uiso 1 1 calc R . .
C41 C 0.3464(7) 0.8155(6) 0.7360(5) 0.092(3) Uani 1 1 d . . .
H41A H 0.3579 0.7750 0.7629 0.110 Uiso 1 1 calc R . .
H41B H 0.3331 0.8003 0.6904 0.110 Uiso 1 1 calc R . .
C42 C 0.4183(9) 0.8583(8) 0.7321(9) 0.164(7) Uani 1 1 d . . .
H42A H 0.4279 0.8803 0.7756 0.196 Uiso 1 1 calc R . .
H42B H 0.4120 0.8937 0.6979 0.196 Uiso 1 1 calc R . .
C43 C 0.4898(11) 0.8100(13) 0.7128(13) 0.239(11) Uani 1 1 d D . .
H43A H 0.4804 0.7646 0.7314 0.287 Uiso 1 1 calc R . .
H43B H 0.4925 0.8058 0.6637 0.287 Uiso 1 1 calc R . .
C44 C 0.5649(17) 0.8350(13) 0.738(2) 0.39(3) Uani 1 1 d D . .
H44A H 0.6060 0.8051 0.7228 0.588 Uiso 1 1 calc R . .
H44B H 0.5641 0.8360 0.7868 0.588 Uiso 1 1 calc R . .
H44C H 0.5740 0.8804 0.7208 0.588 Uiso 1 1 calc R . .
C45 C 0.2931(7) 0.8723(6) 0.8407(5) 0.095(3) Uani 1 1 d . . .
H45A H 0.3342 0.9068 0.8402 0.114 Uiso 1 1 calc R . .
H45B H 0.2463 0.8940 0.8588 0.114 Uiso 1 1 calc R . .
C46 C 0.3171(8) 0.8170(6) 0.8886(7) 0.118(4) Uani 1 1 d . . .
H46A H 0.3617 0.7926 0.8698 0.141 Uiso 1 1 calc R . .
H46B H 0.2743 0.7845 0.8935 0.141 Uiso 1 1 calc R . .
C47 C 0.3395(12) 0.8461(12) 0.9608(10) 0.194(8) Uani 1 1 d D . .
H47A H 0.3698 0.8120 0.9853 0.232 Uiso 1 1 calc R . .
H47B H 0.3720 0.8865 0.9552 0.232 Uiso 1 1 calc R . .
C48 C 0.2730(17) 0.8633(16) 0.9989(12) 0.338(19) Uani 1 1 d D . .
H48A H 0.2888 0.8862 1.0399 0.508 Uiso 1 1 calc R . .
H48B H 0.2447 0.8223 1.0103 0.508 Uiso 1 1 calc R . .
H48C H 0.2400 0.8931 0.9727 0.508 Uiso 1 1 calc R . .
C49 C 0.2116(6) 0.7977(5) 0.7658(5) 0.091(3) Uani 1 1 d . . .
H49A H 0.2034 0.7831 0.7192 0.110 Uiso 1 1 calc R . .
H49B H 0.2297 0.7580 0.7911 0.110 Uiso 1 1 calc R . .
C50 C 0.1337(7) 0.8192(6) 0.7947(7) 0.110(4) Uani 1 1 d . . .
H50A H 0.1379 0.8243 0.8436 0.132 Uiso 1 1 calc R . .
H50B H 0.1185 0.8631 0.7756 0.132 Uiso 1 1 calc R . .
C51 C 0.0734(9) 0.7669(8) 0.7782(9) 0.163(6) Uani 1 1 d . . .
H51A H 0.0946 0.7218 0.7878 0.195 Uiso 1 1 calc R . .
H51B H 0.0619 0.7691 0.7299 0.195 Uiso 1 1 calc R . .
C52 C -0.0040(9) 0.7763(12) 0.8188(10) 0.229(10) Uani 1 1 d . . .
H52A H -0.0409 0.7417 0.8053 0.344 Uiso 1 1 calc R . .
H52B H -0.0255 0.8208 0.8095 0.344 Uiso 1 1 calc R . .
H52C H 0.0066 0.7722 0.8666 0.344 Uiso 1 1 calc R . .
N1 N 0.3895(4) 0.0993(4) 0.8694(4) 0.073(2) Uani 1 1 d . . .
H1N H 0.3931 0.1344 0.8957 0.088 Uiso 1 1 calc R . .
N2 N 0.4814(4) 0.0502(4) 0.9369(5) 0.075(2) Uani 1 1 d . . .
H2N H 0.4850 0.0909 0.9536 0.090 Uiso 1 1 calc R . .
N3 N 0.6512(8) -0.1492(9) 1.0811(9) 0.140(5) Uani 1 1 d . . .
N4 N 0.2232(4) 0.1295(4) 0.8859(4) 0.079(2) Uani 1 1 d . . .
H4N H 0.2203 0.1598 0.9176 0.095 Uiso 1 1 calc R . .
N5 N 0.1441(4) 0.0663(4) 0.9568(4) 0.071(2) Uani 1 1 d . . .
H5N H 0.1421 0.1037 0.9799 0.086 Uiso 1 1 calc R . .
N6 N -0.0126(7) -0.1535(8) 1.0815(8) 0.128(4) Uani 1 1 d . . .
N7 N 0.3274(7) 0.4601(5) 0.1058(6) 0.102(3) Uani 1 1 d . . .
N8 N 0.2763(5) 0.8508(4) 0.7661(4) 0.083(2) Uani 1 1 d . . .
O1 O 0.4283(4) -0.0084(3) 0.8482(4) 0.092(2) Uani 1 1 d . . .
O2 O 0.6449(8) -0.2097(7) 1.0606(7) 0.190(6) Uani 1 1 d . . .
O3 O 0.6836(8) -0.1306(7) 1.1320(7) 0.176(5) Uani 1 1 d . . .
O4 O 0.1891(4) 0.0207(3) 0.8556(3) 0.089(2) Uani 1 1 d . . .
O5 O -0.0055(8) -0.2090(6) 1.0579(7) 0.203(6) Uani 1 1 d . . .
O6 O -0.0468(8) -0.1404(6) 1.1328(6) 0.170(5) Uani 1 1 d . . .
P1 P 0.44285(13) 0.23870(13) 1.00366(16) 0.0722(7) Uani 1 1 d D . .
O7 O 0.3812(3) 0.2337(3) 0.9465(3) 0.087(2) Uani 1 1 d . . .
O8 O 0.4995(3) 0.1806(3) 0.9991(4) 0.0799(19) Uani 1 1 d . . .
O9 O 0.4877(4) 0.3072(3) 0.9946(5) 0.106(3) Uani 1 1 d D . .
H9O H 0.538(3) 0.305(3) 0.976(5) 0.128 Uiso 1 1 d D . .
O10 O 0.3997(3) 0.2437(4) 1.0717(3) 0.094(2) Uani 1 1 d D . .
H10O H 0.3448(14) 0.250(5) 1.067(3) 0.112 Uiso 1 1 d D . .
P2 P 0.19417(12) 0.25032(13) 1.03108(12) 0.0618(6) Uani 1 1 d D . .
O11 O 0.2360(3) 0.2541(4) 0.9624(3) 0.0734(16) Uani 1 1 d D . .
H11O H 0.2886(19) 0.239(4) 0.966(3) 0.088 Uiso 1 1 d D . .
O12 O 0.1387(3) 0.1904(3) 1.0335(3) 0.0718(17) Uani 1 1 d . . .
O13 O 0.1455(3) 0.3183(3) 1.0369(4) 0.0795(19) Uani 1 1 d D . .
H13O H 0.0914(15) 0.311(3) 1.044(5) 0.095 Uiso 1 1 d D . .
O14 O 0.2533(3) 0.2522(3) 1.0882(3) 0.0690(15) Uani 1 1 d . . .
C54 C 0.0993(17) 0.3065(11) -0.1423(10) 0.267(6) Uani 1 1 d . . .
H54A H 0.1120 0.3239 -0.0980 0.401 Uiso 1 1 calc R . .
H54B H 0.1333 0.2688 -0.1530 0.401 Uiso 1 1 calc R . .
H54C H 0.0458 0.2912 -0.1429 0.401 Uiso 1 1 calc R . .
C53 C 0.1086(19) 0.3553(12) -0.1877(12) 0.267(6) Uani 1 1 d . . .
N9 N 0.1147(15) 0.4040(10) -0.2239(9) 0.267(6) Uani 1 1 d . . .

loop_
_atom_site_aniso_label
_atom_site_aniso_U_11
_atom_site_aniso_U_22
_atom_site_aniso_U_33
_atom_site_aniso_U_23
_atom_site_aniso_U_13
_atom_site_aniso_U_12
C1 0.075(6) 0.085(7) 0.057(7) -0.009(6) 0.001(6) -0.004(5)
C2 0.087(7) 0.129(10) 0.084(9) -0.019(7) 0.015(7) -0.016(7)
C3 0.125(10) 0.178(13) 0.048(8) -0.018(8) 0.005(8) 0.005(9)
C4 0.121(10) 0.166(12) 0.061(8) 0.005(8) -0.002(8) 0.006(9)
C5 0.098(8) 0.121(9) 0.079(9) -0.009(7) -0.032(8) 0.012(7)
C6 0.076(6) 0.075(6) 0.061(7) -0.004(5) -0.012(6) -0.010(5)
C7 0.076(6) 0.067(7) 0.071(8) -0.019(6) 0.001(6) -0.013(6)
C8 0.077(6) 0.067(6) 0.091(9) 0.000(6) 0.015(7) 0.001(5)
C9 0.116(9) 0.059(6) 0.143(12) -0.002(7) -0.029(9) 0.013(6)
C10 0.137(11) 0.087(9) 0.134(13) -0.017(9) -0.030(10) 0.010(8)
C11 0.117(10) 0.070(8) 0.135(13) 0.021(9) 0.011(9) 0.013(7)
C12 0.104(9) 0.116(11) 0.092(10) 0.024(9) -0.028(7) -0.009(8)
C13 0.086(7) 0.097(8) 0.079(9) -0.018(7) 0.003(7) -0.004(7)
C14 0.083(7) 0.069(7) 0.074(8) -0.020(6) -0.007(7) 0.023(6)
C15 0.068(6) 0.078(7) 0.078(9) -0.013(7) -0.014(6) 0.014(5)
C16 0.119(9) 0.097(9) 0.107(10) -0.032(8) 0.045(8) -0.025(8)
C17 0.133(11) 0.100(9) 0.126(13) -0.030(9) 0.007(10) -0.041(8)
C18 0.080(7) 0.131(12) 0.088(11) 0.006(10) 0.010(8) -0.016(8)
C19 0.133(10) 0.112(10) 0.068(8) 0.003(9) 0.009(8) 0.006(9)
C20 0.102(8) 0.083(8) 0.064(8) -0.007(7) 0.003(7) 0.020(7)
C21 0.141(12) 0.150(13) 0.144(15) -0.013(11) 0.021(11) -0.050(11)
C22 0.157(15) 0.27(2) 0.172(19) 0.024(17) 0.070(14) -0.078(15)
C23 0.30(3) 0.20(2) 0.19(2) 0.034(16) -0.03(2) 0.05(2)
C24 0.160(18) 0.54(5) 0.154(18) 0.08(2) -0.042(15) 0.02(2)
C25 0.27(2) 0.103(11) 0.212(18) -0.061(11) 0.137(17) -0.106(13)
C26 0.35(4) 0.17(2) 0.36(4) 0.00(2) 0.10(3) -0.01(2)
C27 0.38(4) 0.104(16) 0.50(6) 0.03(2) 0.14(4) 0.02(2)
C28 0.55(8) 0.29(4) 0.39(5) -0.19(3) 0.03(5) 0.04(4)
C29 0.25(2) 0.133(13) 0.22(2) -0.045(14) -0.10(2) 0.074(14)
C30 0.159(18) 0.177(19) 0.35(4) 0.07(2) -0.02(3) 0.015(14)
C31 0.28(3) 0.164(16) 0.18(2) 0.039(15) 0.10(2) 0.026(17)
C32 0.39(5) 0.61(7) 0.27(4) 0.18(4) 0.15(3) 0.26(5)
C33 0.162(17) 0.21(2) 0.22(2) 0.005(19) 0.048(17) -0.028(18)
C34 0.40(5) 0.17(2) 0.36(4) -0.13(3) 0.20(4) -0.07(3)
C35 0.088(10) 0.23(2) 0.27(3) 0.01(2) -0.036(15) -0.058(12)
C36 0.24(3) 0.42(4) 0.17(2) -0.08(2) 0.06(2) 0.00(2)
C37 0.146(10) 0.069(7) 0.091(9) 0.002(7) 0.005(8) 0.009(7)
C38 0.161(12) 0.075(8) 0.085(9) -0.009(7) -0.001(8) 0.006(8)
C39 0.148(12) 0.108(10) 0.133(12) 0.000(10) -0.038(11) 0.017(9)
C40 0.147(13) 0.157(13) 0.152(14) 0.001(11) -0.038(12) -0.009(10)
C41 0.115(9) 0.087(8) 0.074(8) -0.011(6) 0.018(7) 0.011(7)
C42 0.150(13) 0.171(14) 0.170(16) -0.049(12) 0.070(12) -0.067(12)
C43 0.130(14) 0.27(3) 0.32(3) -0.07(2) 0.106(19) -0.010(17)
C44 0.32(4) 0.21(3) 0.65(8) -0.06(3) 0.14(5) -0.03(3)
C45 0.108(8) 0.097(8) 0.079(8) -0.033(7) -0.003(7) -0.010(7)
C46 0.134(10) 0.123(10) 0.095(10) 0.005(9) 0.000(9) 0.006(9)
C47 0.195(19) 0.26(2) 0.123(17) -0.040(15) 0.029(14) -0.048(16)
C48 0.43(5) 0.42(4) 0.16(2) -0.08(3) 0.05(3) -0.13(4)
C49 0.113(9) 0.080(7) 0.081(8) -0.021(6) 0.002(7) 0.011(7)
C50 0.102(8) 0.107(9) 0.121(10) -0.043(8) 0.012(8) -0.007(8)
C51 0.128(11) 0.172(14) 0.188(16) -0.034(12) -0.006(11) -0.012(12)
C52 0.104(10) 0.36(3) 0.225(19) -0.090(19) 0.041(12) -0.040(14)
N1 0.079(5) 0.073(5) 0.067(6) -0.016(4) -0.010(5) 0.005(4)
N2 0.071(5) 0.059(5) 0.094(7) -0.007(5) 0.001(5) 0.003(4)
N3 0.138(11) 0.136(12) 0.147(13) 0.041(12) -0.017(9) 0.023(10)
N4 0.087(5) 0.069(5) 0.081(6) -0.019(5) 0.003(5) -0.012(5)
N5 0.082(5) 0.068(5) 0.064(6) -0.016(5) 0.016(5) 0.007(4)
N6 0.132(10) 0.135(11) 0.116(11) -0.020(10) 0.020(8) -0.018(9)
N7 0.105(8) 0.097(8) 0.103(9) -0.033(7) 0.034(7) -0.020(6)
N8 0.105(6) 0.070(6) 0.073(6) -0.015(5) -0.002(5) -0.018(5)
O1 0.116(5) 0.067(4) 0.091(5) -0.026(4) -0.018(4) 0.005(4)
O2 0.234(13) 0.118(8) 0.219(13) 0.033(9) -0.060(10) 0.024(9)
O3 0.180(10) 0.180(11) 0.166(11) 0.045(9) -0.053(10) 0.037(9)
O4 0.100(5) 0.081(5) 0.087(5) -0.024(4) 0.019(5) -0.005(4)
O5 0.262(14) 0.114(8) 0.233(14) -0.032(9) 0.087(12) -0.052(9)
O6 0.217(12) 0.158(9) 0.134(9) -0.013(8) 0.059(9) -0.056(8)
P1 0.0552(12) 0.0767(17) 0.0848(19) -0.0105(16) -0.0002(13) -0.0028(13)
O7 0.065(3) 0.108(5) 0.089(5) -0.024(4) -0.011(3) 0.004(4)
O8 0.063(3) 0.053(3) 0.124(6) -0.005(4) 0.012(4) 0.001(3)
O9 0.075(4) 0.057(4) 0.187(8) -0.018(5) 0.011(5) -0.002(3)
O10 0.059(3) 0.130(6) 0.092(5) -0.018(5) -0.003(4) 0.009(5)
P2 0.0555(11) 0.0622(14) 0.0677(16) -0.0036(15) 0.0003(13) 0.0011(13)
O11 0.068(3) 0.097(4) 0.056(4) 0.002(4) -0.001(3) 0.003(4)
O12 0.066(3) 0.065(4) 0.084(5) -0.007(3) -0.007(3) 0.002(3)
O13 0.063(4) 0.066(4) 0.109(6) -0.020(4) -0.002(4) 0.003(3)
O14 0.067(3) 0.092(4) 0.048(3) -0.001(4) -0.002(3) 0.001(4)
C54 0.446(17) 0.195(15) 0.160(13) 0.046(8) -0.086(14) 0.023(15)
C53 0.446(17) 0.195(15) 0.160(13) 0.046(8) -0.086(14) 0.023(15)
N9 0.446(17) 0.195(15) 0.160(13) 0.046(8) -0.086(14) 0.023(15)

loop_
_atom_type_symbol
_atom_type_description
_atom_type_scat_dispersion_real
_atom_type_scat_dispersion_imag
_atom_type_scat_source
C C 0.0033 0.0016 'International Tables Vol C Tables 4.2.6.8 and 6.1.1.4'
H H 0.0000 0.0000 'International Tables Vol C Tables 4.2.6.8 and 6.1.1.4'
N N 0.0061 0.0033 'International Tables Vol C Tables 4.2.6.8 and 6.1.1.4'
O O 0.0106 0.0060 'International Tables Vol C Tables 4.2.6.8 and 6.1.1.4'
P P 0.1023 0.0942 'International Tables Vol C Tables 4.2.6.8 and 6.1.1.4'

loop_
_geom_angle_atom_site_label_1
_geom_angle_atom_site_label_2
_geom_angle_atom_site_label_3
_geom_angle
_geom_angle_site_symmetry_1
_geom_angle_site_symmetry_3
_geom_angle_publ_flag
N1 C1 C6 109.7(8) . . ?
N1 C1 C2 109.1(8) . . ?
C6 C1 C2 108.9(9) . . ?
N1 C1 H1 109.7 . . ?
C6 C1 H1 109.7 . . ?
C2 C1 H1 109.7 . . ?
C1 C2 C3 112.6(9) . . ?
C1 C2 H2A 109.1 . . ?
C3 C2 H2A 109.1 . . ?
C1 C2 H2B 109.1 . . ?
C3 C2 H2B 109.1 . . ?
H2A C2 H2B 107.8 . . ?
C4 C3 C2 110.5(9) . . ?
C4 C3 H3A 109.5 . . ?
C2 C3 H3A 109.6 . . ?
C4 C3 H3B 109.6 . . ?
C2 C3 H3B 109.6 . . ?
H3A C3 H3B 108.1 . . ?
C3 C4 C5 112.9(11) . . ?
C3 C4 H4A 109.0 . . ?
C5 C4 H4A 109.0 . . ?
C3 C4 H4B 109.0 . . ?
C5 C4 H4B 109.0 . . ?
H4A C4 H4B 107.8 . . ?
C4 C5 C6 112.7(9) . . ?
C4 C5 H5A 109.0 . . ?
C6 C5 H5A 109.0 . . ?
C4 C5 H5B 109.0 . . ?
C6 C5 H5B 109.0 . . ?
H5A C5 H5B 107.8 . . ?
N4 C6 C1 114.6(8) . . ?
N4 C6 C5 111.8(8) . . ?
C1 C6 C5 109.5(8) . . ?
N4 C6 H6 106.8 . . ?
C1 C6 H6 106.8 . . ?
C5 C6 H6 106.8 . . ?
O1 C7 N1 124.6(10) . . ?
O1 C7 N2 123.0(10) . . ?
N1 C7 N2 112.4(9) . . ?
N2 C8 C9 122.7(11) . . ?
N2 C8 C13 119.4(10) . . ?
C9 C8 C13 117.9(11) . . ?
C10 C9 C8 121.0(12) . . ?
C10 C9 H9 119.5 . . ?
C8 C9 H9 119.5 . . ?
C11 C10 C9 117.4(12) . . ?
C11 C10 H10 121.3 . . ?
C9 C10 H10 121.3 . . ?
C10 C11 C12 124.7(13) . . ?
C10 C11 N3 120.3(14) . . ?
C12 C11 N3 115.1(16) . . ?
C13 C12 C11 117.8(12) . . ?
C13 C12 H12 121.1 . . ?
C11 C12 H12 121.1 . . ?
C12 C13 C8 121.3(11) . . ?
C12 C13 H13 119.4 . . ?
C8 C13 H13 119.4 . . ?
O4 C14 N4 122.6(11) . . ?
O4 C14 N5 123.5(10) . . ?
N4 C14 N5 113.8(9) . . ?
C16 C15 C20 118.7(11) . . ?
C16 C15 N5 124.9(11) . . ?
C20 C15 N5 116.4(10) . . ?
C17 C16 C15 119.6(12) . . ?
C17 C16 H16 120.2 . . ?
C15 C16 H16 120.2 . . ?
C16 C17 C18 123.0(12) . . ?
C16 C17 H17 118.5 . . ?
C18 C17 H17 118.5 . . ?
C19 C18 C17 117.0(13) . . ?
C19 C18 N6 122.0(14) . . ?
C17 C18 N6 120.9(15) . . ?
C20 C19 C18 121.3(12) . . ?
C20 C19 H19 119.3 . . ?
C18 C19 H19 119.3 . . ?
C19 C20 C15 120.1(11) . . ?
C19 C20 H20 119.9 . . ?
C15 C20 H20 119.9 . . ?
C22 C21 N7 117.3(13) . . ?
C22 C21 H21A 108.0 . . ?
N7 C21 H21A 108.0 . . ?
C22 C21 H21B 108.0 . . ?
N7 C21 H21B 108.0 . . ?
H21A C21 H21B 107.2 . . ?
C21 C22 C23 114.0(18) . . ?
C21 C22 H22A 108.7 . . ?
C23 C22 H22A 108.7 . . ?
C21 C22 H22B 108.8 . . ?
C23 C22 H22B 108.7 . . ?
H22A C22 H22B 107.6 . . ?
C24 C23 C22 101.6(17) . . ?
C24 C23 H23A 111.5 . . ?
C22 C23 H23A 111.4 . . ?
C24 C23 H23B 111.4 . . ?
C22 C23 H23B 111.5 . . ?
H23A C23 H23B 109.3 . . ?
C23 C24 H24A 109.5 . . ?
C23 C24 H24B 109.5 . . ?
H24A C24 H24B 109.5 . . ?
C23 C24 H24C 109.5 . . ?
H24A C24 H24C 109.5 . . ?
H24B C24 H24C 109.5 . . ?
C26 C25 N7 122.6(17) . . ?
C26 C25 H25A 106.7 . . ?
N7 C25 H25A 106.7 . . ?
C26 C25 H25B 106.7 . . ?
N7 C25 H25B 106.7 . . ?
H25A C25 H25B 106.6 . . ?
C25 C26 C27 124(2) . . ?
C25 C26 H26A 106.3 . . ?
C27 C26 H26A 106.3 . . ?
C25 C26 H26B 106.3 . . ?
C27 C26 H26B 106.3 . . ?
H26A C26 H26B 106.4 . . ?
C28 C27 C26 107(3) . . ?
C28 C27 H27A 110.3 . . ?
C26 C27 H27A 110.3 . . ?
C28 C27 H27B 110.3 . . ?
C26 C27 H27B 110.3 . . ?
H27A C27 H27B 108.5 . . ?
C27 C28 H28A 109.5 . . ?
C27 C28 H28B 109.5 . . ?
H28A C28 H28B 109.5 . . ?
C27 C28 H28C 109.5 . . ?
H28A C28 H28C 109.5 . . ?
H28B C28 H28C 109.5 . . ?
C30 C29 N7 131(2) . . ?
C30 C29 H29A 104.5 . . ?
N7 C29 H29A 104.5 . . ?
C30 C29 H29B 104.5 . . ?
N7 C29 H29B 104.5 . . ?
H29A C29 H29B 105.7 . . ?
C29 C30 C31 119(2) . . ?
C29 C30 H30A 107.7 . . ?
C31 C30 H30A 107.7 . . ?
C29 C30 H30B 107.7 . . ?
C31 C30 H30B 107.7 . . ?
H30A C30 H30B 107.1 . . ?
C32 C31 C30 107(2) . . ?
C32 C31 H31A 110.4 . . ?
C30 C31 H31A 110.4 . . ?
C32 C31 H31B 110.4 . . ?
C30 C31 H31B 110.4 . . ?
H31A C31 H31B 108.6 . . ?
C31 C32 H32A 109.5 . . ?
C31 C32 H32B 109.5 . . ?
H32A C32 H32B 109.5 . . ?
C31 C32 H32C 109.5 . . ?
H32A C32 H32C 109.5 . . ?
H32B C32 H32C 109.5 . . ?
C34 C33 N7 119(3) . . ?
C34 C33 H33A 107.6 . . ?
N7 C33 H33A 107.6 . . ?
C34 C33 H33B 107.6 . . ?
N7 C33 H33B 107.6 . . ?
H33A C33 H33B 107.0 . . ?
C33 C34 C35 107(2) . . ?
C33 C34 H34A 110.2 . . ?
C35 C34 H34A 110.2 . . ?
C33 C34 H34B 110.2 . . ?
C35 C34 H34B 110.2 . . ?
H34A C34 H34B 108.5 . . ?
C36 C35 C34 128(2) . . ?
C36 C35 H35A 105.2 . . ?
C34 C35 H35A 105.2 . . ?
C36 C35 H35B 105.2 . . ?
C34 C35 H35B 105.2 . . ?
H35A C35 H35B 105.9 . . ?
C35 C36 H36A 109.5 . . ?
C35 C36 H36B 109.5 . . ?
H36A C36 H36B 109.5 . . ?
C35 C36 H36C 109.5 . . ?
H36A C36 H36C 109.5 . . ?
H36B C36 H36C 109.5 . . ?
N8 C37 C38 115.6(9) . . ?
N8 C37 H37A 108.4 . . ?
C38 C37 H37A 108.4 . . ?
N8 C37 H37B 108.4 . . ?
C38 C37 H37B 108.4 . . ?
H37A C37 H37B 107.4 . . ?
C39 C38 C37 112.7(10) . . ?
C39 C38 H38A 109.1 . . ?
C37 C38 H38A 109.1 . . ?
C39 C38 H38B 109.1 . . ?
C37 C38 H38B 109.1 . . ?
H38A C38 H38B 107.8 . . ?
C38 C39 C40 113.2(12) . . ?
C38 C39 H39A 108.9 . . ?
C40 C39 H39A 108.9 . . ?
C38 C39 H39B 108.9 . . ?
C40 C39 H39B 108.9 . . ?
H39A C39 H39B 107.8 . . ?
C39 C40 H40A 109.5 . . ?
C39 C40 H40B 109.5 . . ?
H40A C40 H40B 109.5 . . ?
C39 C40 H40C 109.5 . . ?
H40A C40 H40C 109.5 . . ?
H40B C40 H40C 109.5 . . ?
C42 C41 N8 114.9(10) . . ?
C42 C41 H41A 108.5 . . ?
N8 C41 H41A 108.5 . . ?
C42 C41 H41B 108.5 . . ?
N8 C41 H41B 108.5 . . ?
H41A C41 H41B 107.5 . . ?
C41 C42 C43 108.3(13) . . ?
C41 C42 H42A 110.0 . . ?
C43 C42 H42A 110.0 . . ?
C41 C42 H42B 110.0 . . ?
C43 C42 H42B 110.0 . . ?
H42A C42 H42B 108.4 . . ?
C44 C43 C42 113(2) . . ?
C44 C43 H43A 108.9 . . ?
C42 C43 H43A 108.9 . . ?
C44 C43 H43B 108.9 . . ?
C42 C43 H43B 108.9 . . ?
H43A C43 H43B 107.7 . . ?
C43 C44 H44A 109.5 . . ?
C43 C44 H44B 109.5 . . ?
H44A C44 H44B 109.5 . . ?
C43 C44 H44C 109.5 . . ?
H44A C44 H44C 109.5 . . ?
H44B C44 H44C 109.5 . . ?
C46 C45 N8 116.8(9) . . ?
C46 C45 H45A 108.1 . . ?
N8 C45 H45A 108.1 . . ?
C46 C45 H45B 108.1 . . ?
N8 C45 H45B 108.1 . . ?
H45A C45 H45B 107.3 . . ?
C45 C46 C47 112.0(13) . . ?
C45 C46 H46A 109.2 . . ?
C47 C46 H46A 109.2 . . ?
C45 C46 H46B 109.2 . . ?
C47 C46 H46B 109.2 . . ?
H46A C46 H46B 107.9 . . ?
C48 C47 C46 111.8(17) . . ?
C48 C47 H47A 109.3 . . ?
C46 C47 H47A 109.2 . . ?
C48 C47 H47B 109.2 . . ?
C46 C47 H47B 109.2 . . ?
H47A C47 H47B 107.9 . . ?
C47 C48 H48A 109.5 . . ?
C47 C48 H48B 109.5 . . ?
H48A C48 H48B 109.5 . . ?
C47 C48 H48C 109.5 . . ?
H48A C48 H48C 109.5 . . ?
H48B C48 H48C 109.5 . . ?
C50 C49 N8 116.8(8) . . ?
C50 C49 H49A 108.1 . . ?
N8 C49 H49A 108.1 . . ?
C50 C49 H49B 108.1 . . ?
N8 C49 H49B 108.1 . . ?
H49A C49 H49B 107.3 . . ?
C51 C50 C49 109.8(10) . . ?
C51 C50 H50A 109.7 . . ?
C49 C50 H50A 109.7 . . ?
C51 C50 H50B 109.7 . . ?
C49 C50 H50B 109.7 . . ?
H50A C50 H50B 108.2 . . ?
C50 C51 C52 113.4(13) . . ?
C50 C51 H51A 108.9 . . ?
C52 C51 H51A 108.9 . . ?
C50 C51 H51B 108.9 . . ?
C52 C51 H51B 108.9 . . ?
H51A C51 H51B 107.7 . . ?
C51 C52 H52A 109.5 . . ?
C51 C52 H52B 109.5 . . ?
H52A C52 H52B 109.5 . . ?
C51 C52 H52C 109.5 . . ?
H52A C52 H52C 109.5 . . ?
H52B C52 H52C 109.5 . . ?
C7 N1 C1 118.5(9) . . ?
C7 N1 H1N 120.7 . . ?
C1 N1 H1N 120.7 . . ?
C8 N2 C7 128.1(9) . . ?
C8 N2 H2N 115.9 . . ?
C7 N2 H2N 115.9 . . ?
O3 N3 O2 126.4(16) . . ?
O3 N3 C11 119.3(17) . . ?
O2 N3 C11 113.9(16) . . ?
C14 N4 C6 125.1(8) . . ?
C14 N4 H4N 117.4 . . ?
C6 N4 H4N 117.4 . . ?
C14 N5 C15 127.4(9) . . ?
C14 N5 H5N 116.3 . . ?
C15 N5 H5N 116.3 . . ?
O5 N6 O6 125.3(17) . . ?
O5 N6 C18 118.6(15) . . ?
O6 N6 C18 116.0(15) . . ?
C21 N7 C29 111.1(13) . . ?
C21 N7 C25 108.6(11) . . ?
C29 N7 C25 108.9(12) . . ?
C21 N7 C33 111.4(12) . . ?
C29 N7 C33 112.6(14) . . ?
C25 N7 C33 103.9(14) . . ?
C37 N8 C41 114.0(8) . . ?
C37 N8 C49 111.4(9) . . ?
C41 N8 C49 105.4(8) . . ?
C37 N8 C45 106.6(8) . . ?
C41 N8 C45 110.4(8) . . ?
C49 N8 C45 108.9(8) . . ?
O8 P1 O10 114.3(4) . . ?
O8 P1 O7 110.5(4) . . ?
O10 P1 O7 108.2(3) . . ?
O8 P1 O9 109.2(3) . . ?
O10 P1 O9 106.5(5) . . ?
O7 P1 O9 107.9(4) . . ?
P1 O9 H9O 118(4) . . ?
P1 O10 H10O 114(3) . . ?
O12 P2 O14 114.6(4) . . ?
O12 P2 O11 111.0(4) . . ?
O14 P2 O11 110.1(3) . . ?
O12 P2 O13 108.7(3) . . ?
O14 P2 O13 106.2(4) . . ?
O11 P2 O13 105.8(4) . . ?
P2 O11 H11O 111(3) . . ?
P2 O13 H13O 114(3) . . ?
C53 C54 H54A 109.5 . . ?
C53 C54 H54B 109.5 . . ?
H54A C54 H54B 109.5 . . ?
C53 C54 H54C 109.5 . . ?
H54A C54 H54C 109.5 . . ?
H54B C54 H54C 109.5 . . ?
N9 C53 C54 173(3) . . ?

loop_
_geom_bond_atom_site_label_1
_geom_bond_atom_site_label_2
_geom_bond_distance
_geom_bond_site_symmetry_2
_geom_bond_publ_flag
C1 N1 1.461(11) . ?
C1 C6 1.528(12) . ?
C1 C2 1.528(13) . ?
C1 H1 0.9800 . ?
C2 C3 1.548(14) . ?
C2 H2A 0.9700 . ?
C2 H2B 0.9700 . ?
C3 C4 1.484(15) . ?
C3 H3A 0.9700 . ?
C3 H3B 0.9700 . ?
C4 C5 1.487(15) . ?
C4 H4A 0.9700 . ?
C4 H4B 0.9700 . ?
C5 C6 1.531(12) . ?
C5 H5A 0.9700 . ?
C5 H5B 0.9700 . ?
C6 N4 1.437(11) . ?
C6 H6 0.9800 . ?
C7 O1 1.193(10) . ?
C7 N1 1.337(12) . ?
C7 N2 1.391(12) . ?
C8 N2 1.371(12) . ?
C8 C9 1.402(14) . ?
C8 C13 1.410(14) . ?
C9 C10 1.394(16) . ?
C9 H9 0.9300 . ?
C10 C11 1.348(17) . ?
C10 H10 0.9300 . ?
C11 C12 1.378(17) . ?
C11 N3 1.514(18) . ?
C12 C13 1.361(14) . ?
C12 H12 0.9300 . ?
C13 H13 0.9300 . ?
C14 O4 1.238(10) . ?
C14 N4 1.359(12) . ?
C14 N5 1.383(12) . ?
C15 C16 1.365(14) . ?
C15 C20 1.380(13) . ?
C15 N5 1.392(12) . ?
C16 C17 1.341(16) . ?
C16 H16 0.9300 . ?
C17 C18 1.367(16) . ?
C17 H17 0.9300 . ?
C18 C19 1.365(16) . ?
C18 N6 1.466(17) . ?
C19 C20 1.356(15) . ?
C19 H19 0.9300 . ?
C20 H20 0.9300 . ?
C21 C22 1.44(2) . ?
C21 N7 1.482(16) . ?
C21 H21A 0.9700 . ?
C21 H21B 0.9700 . ?
C22 C23 1.56(2) . ?
C22 H22A 0.9700 . ?
C22 H22B 0.9700 . ?
C23 C24 1.432(16) . ?
C23 H23A 0.9700 . ?
C23 H23B 0.9700 . ?
C24 H24A 0.9600 . ?
C24 H24B 0.9600 . ?
C24 H24C 0.9600 . ?
C25 C26 1.37(2) . ?
C25 N7 1.529(18) . ?
C25 H25A 0.9700 . ?
C25 H25B 0.9700 . ?
C26 C27 1.55(3) . ?
C26 H26A 0.9700 . ?
C26 H26B 0.9700 . ?
C27 C28 1.451(19) . ?
C27 H27A 0.9700 . ?
C27 H27B 0.9700 . ?
C28 H28A 0.9600 . ?
C28 H28B 0.9600 . ?
C28 H28C 0.9600 . ?
C29 C30 1.413(17) . ?
C29 N7 1.51(2) . ?
C29 H29A 0.9700 . ?
C29 H29B 0.9700 . ?
C30 C31 1.46(3) . ?
C30 H30A 0.9700 . ?
C30 H30B 0.9700 . ?
C31 C32 1.419(18) . ?
C31 H31A 0.9700 . ?
C31 H31B 0.9700 . ?
C32 H32A 0.9600 . ?
C32 H32B 0.9600 . ?
C32 H32C 0.9600 . ?
C33 C34 1.402(18) . ?
C33 N7 1.55(2) . ?
C33 H33A 0.9700 . ?
C33 H33B 0.9700 . ?
C34 C35 1.52(3) . ?
C34 H34A 0.9700 . ?
C34 H34B 0.9700 . ?
C35 C36 1.442(16) . ?
C35 H35A 0.9700 . ?
C35 H35B 0.9700 . ?
C36 H36A 0.9600 . ?
C36 H36B 0.9600 . ?
C36 H36C 0.9600 . ?
C37 N8 1.498(12) . ?
C37 C38 1.526(15) . ?
C37 H37A 0.9700 . ?
C37 H37B 0.9700 . ?
C38 C39 1.412(14) . ?
C38 H38A 0.9700 . ?
C38 H38B 0.9700 . ?
C39 C40 1.474(17) . ?
C39 H39A 0.9700 . ?
C39 H39B 0.9700 . ?
C40 H40A 0.9600 . ?
C40 H40B 0.9600 . ?
C40 H40C 0.9600 . ?
C41 C42 1.486(15) . ?
C41 N8 1.502(12) . ?
C41 H41A 0.9700 . ?
C41 H41B 0.9700 . ?
C42 C43 1.59(2) . ?
C42 H42A 0.9700 . ?
C42 H42B 0.9700 . ?
C43 C44 1.456(18) . ?
C43 H43A 0.9700 . ?
C43 H43B 0.9700 . ?
C44 H44A 0.9600 . ?
C44 H44B 0.9600 . ?
C44 H44C 0.9600 . ?
C45 C46 1.490(14) . ?
C45 N8 1.553(12) . ?
C45 H45A 0.9700 . ?
C45 H45B 0.9700 . ?
C46 C47 1.576(19) . ?
C46 H46A 0.9700 . ?
C46 H46B 0.9700 . ?
C47 C48 1.399(17) . ?
C47 H47A 0.9700 . ?
C47 H47B 0.9700 . ?
C48 H48A 0.9600 . ?
C48 H48B 0.9600 . ?
C48 H48C 0.9600 . ?
C49 C50 1.504(13) . ?
C49 N8 1.513(12) . ?
C49 H49A 0.9700 . ?
C49 H49B 0.9700 . ?
C50 C51 1.484(15) . ?
C50 H50A 0.9700 . ?
C50 H50B 0.9700 . ?
C51 C52 1.553(18) . ?
C51 H51A 0.9700 . ?
C51 H51B 0.9700 . ?
C52 H52A 0.9600 . ?
C52 H52B 0.9600 . ?
C52 H52C 0.9600 . ?
N1 H1N 0.8600 . ?
N2 H2N 0.8600 . ?
N3 O3 1.199(15) . ?
N3 O2 1.252(15) . ?
N4 H4N 0.8600 . ?
N5 H5N 0.8600 . ?
N6 O5 1.184(13) . ?
N6 O6 1.193(13) . ?
P1 O8 1.493(6) . ?
P1 O10 1.530(7) . ?
P1 O7 1.542(6) . ?
P1 O9 1.549(6) . ?
O9 H9O 0.94(2) . ?
O10 H10O 0.95(2) . ?
P2 O12 1.505(6) . ?
P2 O14 1.510(5) . ?
P2 O11 1.528(6) . ?
P2 O13 1.568(6) . ?
O11 H11O 0.95(2) . ?
O13 H13O 0.94(2) . ?
C54 C53 1.31(3) . ?
C54 H54A 0.9600 . ?
C54 H54B 0.9600 . ?
C54 H54C 0.9600 . ?
C53 N9 1.19(2) . ?

loop_
_geom_torsion_atom_site_label_1
_geom_torsion_atom_site_label_2
_geom_torsion_atom_site_label_3
_geom_torsion_atom_site_label_4
_geom_torsion
_geom_torsion_site_symmetry_1
_geom_torsion_site_symmetry_2
_geom_torsion_site_symmetry_3
_geom_torsion_site_symmetry_4
_geom_torsion_publ_flag
N1 C1 C2 C3 -176.5(9) . . . . ?
C6 C1 C2 C3 -56.8(12) . . . . ?
C1 C2 C3 C4 54.0(14) . . . . ?
C2 C3 C4 C5 -52.1(14) . . . . ?
C3 C4 C5 C6 55.4(14) . . . . ?
N1 C1 C6 N4 -57.1(10) . . . . ?
C2 C1 C6 N4 -176.5(8) . . . . ?
N1 C1 C6 C5 176.3(8) . . . . ?
C2 C1 C6 C5 57.0(10) . . . . ?
C4 C5 C6 N4 174.6(10) . . . . ?
C4 C5 C6 C1 -57.3(12) . . . . ?
N2 C8 C9 C10 -175.4(11) . . . . ?
C13 C8 C9 C10 1.8(16) . . . . ?
C8 C9 C10 C11 -1.4(19) . . . . ?
C9 C10 C11 C12 1(2) . . . . ?
C9 C10 C11 N3 -178.3(12) . . . . ?
C10 C11 C12 C13 -2(2) . . . . ?
N3 C11 C12 C13 178.0(10) . . . . ?
C11 C12 C13 C8 2.0(16) . . . . ?
N2 C8 C13 C12 175.2(10) . . . . ?
C9 C8 C13 C12 -2.1(15) . . . . ?
C20 C15 C16 C17 -5.9(16) . . . . ?
N5 C15 C16 C17 177.8(10) . . . . ?
C15 C16 C17 C18 1(2) . . . . ?
C16 C17 C18 C19 3(2) . . . . ?
C16 C17 C18 N6 -179.7(12) . . . . ?
C17 C18 C19 C20 -2.7(19) . . . . ?
N6 C18 C19 C20 179.9(11) . . . . ?
C18 C19 C20 C15 -1.7(18) . . . . ?
C16 C15 C20 C19 6.0(15) . . . . ?
N5 C15 C20 C19 -177.4(10) . . . . ?
N7 C21 C22 C23 -176.7(14) . . . . ?
C21 C22 C23 C24 -79(2) . . . . ?
N7 C25 C26 C27 168(3) . . . . ?
C25 C26 C27 C28 21(5) . . . . ?
N7 C29 C30 C31 172.5(19) . . . . ?
C29 C30 C31 C32 -162(2) . . . . ?
N7 C33 C34 C35 179.5(16) . . . . ?
C33 C34 C35 C36 60(4) . . . . ?
N8 C37 C38 C39 -178.1(11) . . . . ?
C37 C38 C39 C40 -173.3(12) . . . . ?
N8 C41 C42 C43 169.3(13) . . . . ?
C41 C42 C43 C44 -152(2) . . . . ?
N8 C45 C46 C47 175.1(11) . . . . ?
C45 C46 C47 C48 77(2) . . . . ?
N8 C49 C50 C51 168.9(11) . . . . ?
C49 C50 C51 C52 167.4(14) . . . . ?
O1 C7 N1 C1 -2.9(14) . . . . ?
N2 C7 N1 C1 178.7(7) . . . . ?
C6 C1 N1 C7 151.0(8) . . . . ?
C2 C1 N1 C7 -89.7(11) . . . . ?
C9 C8 N2 C7 4.8(15) . . . . ?
C13 C8 N2 C7 -172.4(9) . . . . ?
O1 C7 N2 C8 -8.5(15) . . . . ?
N1 C7 N2 C8 170.0(8) . . . . ?
C10 C11 N3 O3 178.3(15) . . . . ?
C12 C11 N3 O3 -1.4(19) . . . . ?
C10 C11 N3 O2 -8(2) . . . . ?
C12 C11 N3 O2 172.1(14) . . . . ?
O4 C14 N4 C6 3.0(14) . . . . ?
N5 C14 N4 C6 -176.2(8) . . . . ?
C1 C6 N4 C14 -60.0(11) . . . . ?
C5 C6 N4 C14 65.4(12) . . . . ?
O4 C14 N5 C15 5.6(14) . . . . ?
N4 C14 N5 C15 -175.2(8) . . . . ?
C16 C15 N5 C14 -4.9(15) . . . . ?
C20 C15 N5 C14 178.7(8) . . . . ?
C19 C18 N6 O5 -170.4(15) . . . . ?
C17 C18 N6 O5 12(2) . . . . ?
C19 C18 N6 O6 5.9(19) . . . . ?
C17 C18 N6 O6 -171.5(14) . . . . ?
C22 C21 N7 C29 174.1(16) . . . . ?
C22 C21 N7 C25 -66(2) . . . . ?
C22 C21 N7 C33 48(2) . . . . ?
C30 C29 N7 C21 61(3) . . . . ?
C30 C29 N7 C25 -59(3) . . . . ?
C30 C29 N7 C33 -174(2) . . . . ?
C26 C25 N7 C21 -169(2) . . . . ?
C26 C25 N7 C29 -47(3) . . . . ?
C26 C25 N7 C33 73(2) . . . . ?
C34 C33 N7 C21 67(2) . . . . ?
C34 C33 N7 C29 -59(2) . . . . ?
C34 C33 N7 C25 -176.6(19) . . . . ?
C38 C37 N8 C41 66.0(13) . . . . ?
C38 C37 N8 C49 -53.1(13) . . . . ?
C38 C37 N8 C45 -171.9(10) . . . . ?
C42 C41 N8 C37 58.4(14) . . . . ?
C42 C41 N8 C49 -179.1(11) . . . . ?
C42 C41 N8 C45 -61.6(13) . . . . ?
C50 C49 N8 C37 -56.8(13) . . . . ?
C50 C49 N8 C41 179.1(10) . . . . ?
C50 C49 N8 C45 60.5(13) . . . . ?
C46 C45 N8 C37 179.0(11) . . . . ?
C46 C45 N8 C41 -56.7(13) . . . . ?
C46 C45 N8 C49 58.6(13) . . . . ?

loop_
_cod_related_entry_id
_cod_related_entry_database
_cod_related_entry_code
1 ChemSpider 21188905
